data_7003581
loop_
_publ_author_name
'Robertson, Stuart D.'
'Chivers, Tristram'

_publ_section_title
;
 Synthesis, NMR characterisation and X-ray structures of mixed
 chalcogenido PNP ligands containing tellurium: crystal structures of
 SeiPr2PNP(H)iPr2 and [NaN(EPiPr2)2]\\infty (E = Se, Te)
;
_journal_issue 13
_journal_name_full 'Dalton Transactions'
_journal_page_first 1765
_journal_page_last 1772
_journal_paper_doi 10.1039/b717287g
_journal_year 2008
_chemical_formula_moiety 'C18 H44 Li N3 P2 Te2'
_chemical_formula_sum 'C18 H44 Li N3 P2 Te2'
_chemical_formula_weight 626.64
_chemical_name_systematic
;
?
;
_space_group_IT_number 14
_symmetry_cell_setting monoclinic
_symmetry_space_group_name_Hall '-P 2ybc'
_symmetry_space_group_name_H-M 'P 1 21/c 1'
_atom_sites_solution_hydrogens geom
_atom_sites_solution_primary direct
_atom_sites_solution_secondary difmap
_audit_creation_method SHELXL-97
_cell_angle_alpha 90.00
_cell_angle_beta 103.171(2)
_cell_angle_gamma 90.00
_cell_formula_units_Z 4
_cell_length_a 9.895(5)
_cell_length_b 14.5762(4)
_cell_length_c 19.910(1)
_cell_measurement_reflns_used 14792
_cell_measurement_temperature 173(2)
_cell_measurement_theta_max 25.03
_cell_measurement_theta_min 1.00
_cell_volume 2796.1(14)
_computing_cell_refinement 'Nonius DENZO'
_computing_data_collection 'Nonius DENZO'
_computing_data_reduction 'Bruker SHELXTL'
_computing_molecular_graphics 'Bruker SHELXTL'
_computing_publication_material 'Bruker SHELXTL'
_computing_structure_refinement 'SHELXL-97 (Sheldrick, 1997)'
_computing_structure_solution 'SHELXS-97 (Sheldrick, 1990)'
_diffrn_ambient_temperature 173(2)
_diffrn_measured_fraction_theta_full 0.997
_diffrn_measured_fraction_theta_max 0.997
_diffrn_measurement_device_type 'nonius Kappa CCD'
_diffrn_measurement_method 'phi\omega scans'
_diffrn_radiation_monochromator graphite
_diffrn_radiation_source 'fine-focus sealed tube'
_diffrn_radiation_type MoK\a
_diffrn_radiation_wavelength 0.71073
_diffrn_reflns_av_R_equivalents 0.0609
_diffrn_reflns_av_sigmaI/netI 0.0582
_diffrn_reflns_limit_h_max 11
_diffrn_reflns_limit_h_min -11
_diffrn_reflns_limit_k_max 17
_diffrn_reflns_limit_k_min -16
_diffrn_reflns_limit_l_max 23
_diffrn_reflns_limit_l_min -23
_diffrn_reflns_number 16994
_diffrn_reflns_theta_full 25.03
_diffrn_reflns_theta_max 25.03
_diffrn_reflns_theta_min 2.55
_exptl_absorpt_coefficient_mu 2.208
_exptl_absorpt_correction_T_max 0.844
_exptl_absorpt_correction_T_min 0.622
_exptl_absorpt_correction_type multi-scan
_exptl_absorpt_process_details
;
multi-scan from symmetry-related measurements
Sortav (Blessing 1995)
;
_exptl_crystal_colour yellow
_exptl_crystal_density_diffrn 1.488
_exptl_crystal_density_method 'not measured'
_exptl_crystal_description plate
_exptl_crystal_F_000 1240
_exptl_crystal_size_max 0.22
_exptl_crystal_size_mid 0.12
_exptl_crystal_size_min 0.08
_refine_diff_density_max 0.770
_refine_diff_density_min -1.257
_refine_diff_density_rms 0.147
_refine_ls_extinction_method none
_refine_ls_goodness_of_fit_ref 1.033
_refine_ls_hydrogen_treatment constr
_refine_ls_matrix_type full
_refine_ls_number_parameters 240
_refine_ls_number_reflns 4921
_refine_ls_number_restraints 26
_refine_ls_restrained_S_all 1.048
_refine_ls_R_factor_all 0.0649
_refine_ls_R_factor_gt 0.0416
_refine_ls_shift/su_max 0.001
_refine_ls_shift/su_mean 0.000
_refine_ls_structure_factor_coef Fsqd
_refine_ls_weighting_details 'calc w=1/[\s^2^(Fo^2^)+(0.0503P)^2^+1.9871P] where P=(Fo^2^+2Fc^2^)/3'
_refine_ls_weighting_scheme calc
_refine_ls_wR_factor_gt 0.0917
_refine_ls_wR_factor_ref 0.1023
_reflns_number_gt 3765
_reflns_number_total 4921
_reflns_threshold_expression >2sigma(I)
_cod_duplicate_entry 7003579
_cod_data_source_file b717287g.txt
_cod_data_source_block 7Li
_cod_depositor_comments
;
The following automatic conversions were performed:
'_symmetry_cell_setting' value 'Monoclinic' changed to 'monoclinic'
according to '/home/saulius/struct/CIF-dictionaries/cif_core.dic'
dictionary named 'cif_core.dic' version 2.4.1 from 2010-06-29.

Automatic conversion script
Id: cif_fix_enum 1527 2010-12-29 10:47:43Z saulius 
;
_cod_original_sg_symbol_H-M 'P 21/c'
_cod_database_code 7003581

loop_
_symmetry_equiv_pos_as_xyz
'x, y, z'
'-x, y+1/2, -z+1/2'
'-x, -y, -z'
'x, -y-1/2, z-1/2'

loop_
_atom_site_label
_atom_site_type_symbol
_atom_site_fract_x
_atom_site_fract_y
_atom_site_fract_z
_atom_site_U_iso_or_equiv
_atom_site_adp_type
_atom_site_occupancy
_atom_site_symmetry_multiplicity
_atom_site_calc_flag
_atom_site_refinement_flags
_atom_site_disorder_assembly
_atom_site_disorder_group
Te1 Te 0.10916(4) 0.38904(2) 0.001714(19) 0.03737(14) Uani 1 1 d . A .
Te2 Te 0.23400(4) 0.24666(2) -0.178872(18) 0.03761(13) Uani 1 1 d . A .
P1 P 0.23568(14) 0.24920(8) 0.03712(7) 0.0281(3) Uani 1 1 d . . .
P2 P 0.39729(14) 0.21514(8) -0.07238(7) 0.0290(3) Uani 1 1 d . . .
N1 N 0.3517(4) 0.2148(3) -0.0004(2) 0.0295(9) Uani 1 1 d . . .
C10 C 0.1111(6) 0.1556(3) 0.0361(3) 0.0394(14) Uani 1 1 d . . .
H10 H 0.1669 0.0985 0.0490 0.047 Uiso 1 1 calc R . .
C11 C 0.0223(6) 0.1400(4) -0.0354(3) 0.0525(16) Uani 1 1 d . . .
H11A H -0.0328 0.0841 -0.0356 0.079 Uiso 1 1 calc R . .
H11B H 0.0820 0.1332 -0.0682 0.079 Uiso 1 1 calc R . .
H11C H -0.0400 0.1924 -0.0488 0.079 Uiso 1 1 calc R . .
C12 C 0.0217(6) 0.1669(4) 0.0891(3) 0.0560(17) Uani 1 1 d . . .
H12A H -0.0274 0.2257 0.0817 0.084 Uiso 1 1 calc R . .
H12B H 0.0813 0.1654 0.1358 0.084 Uiso 1 1 calc R . .
H12C H -0.0459 0.1168 0.0839 0.084 Uiso 1 1 calc R . .
C20 C 0.3229(6) 0.2637(3) 0.1283(3) 0.0385(13) Uani 1 1 d . . .
H20 H 0.2504 0.2785 0.1544 0.046 Uiso 1 1 calc R . .
C21 C 0.4269(6) 0.3431(4) 0.1386(3) 0.0513(16) Uani 1 1 d . . .
H21A H 0.4697 0.3498 0.1878 0.077 Uiso 1 1 calc R . .
H21B H 0.3787 0.4000 0.1212 0.077 Uiso 1 1 calc R . .
H21C H 0.4991 0.3302 0.1133 0.077 Uiso 1 1 calc R . .
C22 C 0.3963(6) 0.1744(4) 0.1586(3) 0.0514(16) Uani 1 1 d . . .
H22A H 0.4681 0.1585 0.1340 0.077 Uiso 1 1 calc R . .
H22B H 0.3282 0.1246 0.1536 0.077 Uiso 1 1 calc R . .
H22C H 0.4390 0.1835 0.2076 0.077 Uiso 1 1 calc R . .
C30 C 0.5462(5) 0.2922(4) -0.0656(3) 0.0378(13) Uani 1 1 d . . .
H30 H 0.5760 0.2896 -0.1103 0.045 Uiso 1 1 calc R . .
C31 C 0.5043(7) 0.3914(4) -0.0548(4) 0.0529(16) Uani 1 1 d . . .
H31A H 0.4690 0.3952 -0.0127 0.079 Uiso 1 1 calc R . .
H31B H 0.4318 0.4110 -0.0944 0.079 Uiso 1 1 calc R . .
H31C H 0.5853 0.4316 -0.0503 0.079 Uiso 1 1 calc R . .
C32 C 0.6690(6) 0.2626(4) -0.0086(4) 0.0556(17) Uani 1 1 d . . .
H32A H 0.7433 0.3082 -0.0038 0.083 Uiso 1 1 calc R . .
H32B H 0.7031 0.2030 -0.0204 0.083 Uiso 1 1 calc R . .
H32C H 0.6394 0.2575 0.0350 0.083 Uiso 1 1 calc R . .
C40 C 0.4660(6) 0.0986(4) -0.0799(3) 0.0442(15) Uani 1 1 d . . .
H40 H 0.5395 0.0871 -0.0371 0.053 Uiso 1 1 calc R . .
C41 C 0.3540(7) 0.0266(4) -0.0822(3) 0.0528(16) Uani 1 1 d . . .
H41A H 0.2780 0.0373 -0.1226 0.079 Uiso 1 1 calc R . .
H41B H 0.3184 0.0307 -0.0402 0.079 Uiso 1 1 calc R . .
H41C H 0.3932 -0.0345 -0.0854 0.079 Uiso 1 1 calc R . .
C42 C 0.5350(8) 0.0896(4) -0.1415(4) 0.064(2) Uani 1 1 d . . .
H42A H 0.5750 0.0281 -0.1417 0.096 Uiso 1 1 calc R . .
H42B H 0.6086 0.1356 -0.1375 0.096 Uiso 1 1 calc R . .
H42C H 0.4654 0.0993 -0.1846 0.096 Uiso 1 1 calc R . .
Li1 Li 0.0928(9) 0.3899(5) -0.1393(5) 0.036(2) Uani 1 1 d . . .
N2 N -0.1129(14) 0.3904(7) -0.1994(6) 0.0376(14) Uiso 0.50 1 d PD A 1
N3 N 0.1265(10) 0.5182(9) -0.1773(6) 0.0367(14) Uiso 0.50 1 d PD A 1
C51 C -0.1109(12) 0.4731(7) -0.2433(6) 0.046(3) Uiso 0.50 1 d PD A 1
H51A H -0.2067 0.4964 -0.2598 0.056 Uiso 0.50 1 calc PR A 1
H51B H -0.0751 0.4560 -0.2841 0.056 Uiso 0.50 1 calc PR A 1
C52 C -0.0187(9) 0.5499(7) -0.2028(6) 0.040(3) Uiso 0.50 1 d PD A 1
H52A H -0.0198 0.6038 -0.2331 0.048 Uiso 0.50 1 calc PR A 1
H52B H -0.0570 0.5691 -0.1632 0.048 Uiso 0.50 1 calc PR A 1
C53 C -0.2133(15) 0.4131(10) -0.1553(7) 0.048(4) Uiso 0.50 1 d PD A 1
H53A H -0.3071 0.4185 -0.1845 0.072 Uiso 0.50 1 calc PR A 1
H53B H -0.1866 0.4713 -0.1314 0.072 Uiso 0.50 1 calc PR A 1
H53C H -0.2117 0.3642 -0.1213 0.072 Uiso 0.50 1 calc PR A 1
C54 C -0.1574(14) 0.3097(8) -0.2427(7) 0.051(3) Uiso 0.50 1 d PD A 1
H54A H -0.2488 0.3215 -0.2730 0.076 Uiso 0.50 1 calc PR A 1
H54B H -0.1631 0.2566 -0.2134 0.076 Uiso 0.50 1 calc PR A 1
H54C H -0.0901 0.2973 -0.2709 0.076 Uiso 0.50 1 calc PR A 1
C55 C 0.1963(14) 0.5117(9) -0.2358(7) 0.046(4) Uiso 0.50 1 d PD A 1
H55A H 0.2083 0.5734 -0.2531 0.069 Uiso 0.50 1 calc PR A 1
H55B H 0.1393 0.4748 -0.2728 0.069 Uiso 0.50 1 calc PR A 1
H55C H 0.2873 0.4826 -0.2200 0.069 Uiso 0.50 1 calc PR A 1
C56 C 0.2019(15) 0.5817(10) -0.1235(8) 0.044(2) Uiso 0.50 1 d PD A 1
H56A H 0.2098 0.6420 -0.1441 0.066 Uiso 0.50 1 calc PR A 1
H56B H 0.2949 0.5573 -0.1040 0.066 Uiso 0.50 1 calc PR A 1
H56C H 0.1510 0.5877 -0.0869 0.066 Uiso 0.50 1 calc PR A 1
N2A N -0.1174(14) 0.4069(7) -0.1958(6) 0.0376(14) Uiso 0.50 1 d PD A 2
N3A N 0.1337(11) 0.5129(9) -0.1890(6) 0.0367(14) Uiso 0.50 1 d PD A 2
C51A C -0.1171(13) 0.5064(7) -0.2107(7) 0.054(3) Uiso 0.50 1 d PD A 2
H51C H -0.2039 0.5225 -0.2445 0.065 Uiso 0.50 1 calc PR A 2
H51D H -0.1155 0.5411 -0.1678 0.065 Uiso 0.50 1 calc PR A 2
C52A C 0.0021(10) 0.5342(9) -0.2385(7) 0.057(3) Uiso 0.50 1 d PD A 2
H52C H -0.0029 0.6009 -0.2481 0.069 Uiso 0.50 1 calc PR A 2
H52D H -0.0010 0.5016 -0.2824 0.069 Uiso 0.50 1 calc PR A 2
C53A C -0.2178(13) 0.3832(10) -0.1533(6) 0.039(4) Uiso 0.50 1 d PD A 2
H53D H -0.3126 0.3900 -0.1811 0.058 Uiso 0.50 1 calc PR A 2
H53E H -0.2041 0.4243 -0.1134 0.058 Uiso 0.50 1 calc PR A 2
H53F H -0.2028 0.3196 -0.1374 0.058 Uiso 0.50 1 calc PR A 2
C54A C -0.1459(15) 0.3484(9) -0.2580(6) 0.054(4) Uiso 0.50 1 d PD A 2
H54D H -0.2362 0.3649 -0.2875 0.081 Uiso 0.50 1 calc PR A 2
H54E H -0.1473 0.2839 -0.2443 0.081 Uiso 0.50 1 calc PR A 2
H54F H -0.0732 0.3575 -0.2835 0.081 Uiso 0.50 1 calc PR A 2
C55A C 0.2494(14) 0.5132(9) -0.2260(7) 0.047(4) Uiso 0.50 1 d PD A 2
H55D H 0.2591 0.5748 -0.2440 0.070 Uiso 0.50 1 calc PR A 2
H55E H 0.2287 0.4693 -0.2643 0.070 Uiso 0.50 1 calc PR A 2
H55F H 0.3362 0.4957 -0.1939 0.070 Uiso 0.50 1 calc PR A 2
C56A C 0.1682(15) 0.5860(10) -0.1362(7) 0.044(2) Uiso 0.50 1 d PD A 2
H56D H 0.1742 0.6450 -0.1588 0.066 Uiso 0.50 1 calc PR A 2
H56E H 0.2575 0.5721 -0.1048 0.066 Uiso 0.50 1 calc PR A 2
H56F H 0.0957 0.5891 -0.1099 0.066 Uiso 0.50 1 calc PR A 2

loop_
_atom_site_aniso_label
_atom_site_aniso_U_11
_atom_site_aniso_U_22
_atom_site_aniso_U_33
_atom_site_aniso_U_23
_atom_site_aniso_U_13
_atom_site_aniso_U_12
Te1 0.0445(2) 0.0363(2) 0.0341(2) 0.00348(16) 0.01484(17) 0.01602(15)
Te2 0.0460(2) 0.0371(2) 0.0290(2) -0.00147(15) 0.00716(17) 0.00663(15)
P1 0.0309(7) 0.0289(7) 0.0267(8) 0.0011(5) 0.0112(6) 0.0053(5)
P2 0.0323(8) 0.0296(7) 0.0266(8) -0.0013(6) 0.0102(6) 0.0046(5)
N1 0.028(2) 0.031(2) 0.031(3) 0.0002(19) 0.010(2) 0.0069(17)
C10 0.040(3) 0.033(3) 0.052(4) 0.005(3) 0.021(3) 0.001(2)
C11 0.043(4) 0.049(3) 0.069(5) -0.004(3) 0.021(3) -0.013(3)
C12 0.051(4) 0.062(4) 0.063(5) 0.011(3) 0.029(4) -0.009(3)
C20 0.044(3) 0.044(3) 0.030(3) 0.004(2) 0.013(3) 0.010(2)
C21 0.056(4) 0.064(4) 0.032(3) -0.007(3) 0.008(3) -0.001(3)
C22 0.055(4) 0.060(4) 0.040(4) 0.014(3) 0.012(3) 0.025(3)
C30 0.035(3) 0.046(3) 0.037(3) -0.003(3) 0.017(3) -0.003(2)
C31 0.052(4) 0.042(3) 0.067(5) -0.005(3) 0.020(3) -0.008(3)
C32 0.028(3) 0.073(4) 0.063(5) -0.011(3) 0.005(3) 0.007(3)
C40 0.055(4) 0.049(3) 0.030(3) -0.001(3) 0.012(3) 0.022(3)
C41 0.078(5) 0.030(3) 0.050(4) 0.000(3) 0.016(3) 0.007(3)
C42 0.082(5) 0.054(4) 0.065(5) -0.005(3) 0.037(4) 0.030(3)
Li1 0.038(5) 0.032(4) 0.038(5) 0.004(4) 0.010(4) 0.004(4)

loop_
_atom_type_symbol
_atom_type_description
_atom_type_scat_dispersion_real
_atom_type_scat_dispersion_imag
_atom_type_scat_source
C C 0.0033 0.0016 'International Tables Vol C Tables 4.2.6.8 and 6.1.1.4'
H H 0.0000 0.0000 'International Tables Vol C Tables 4.2.6.8 and 6.1.1.4'
Li Li -0.0003 0.0001 'International Tables Vol C Tables 4.2.6.8 and 6.1.1.4'
N N 0.0061 0.0033 'International Tables Vol C Tables 4.2.6.8 and 6.1.1.4'
P P 0.1023 0.0942 'International Tables Vol C Tables 4.2.6.8 and 6.1.1.4'
Te Te -0.5308 1.6751 'International Tables Vol C Tables 4.2.6.8 and 6.1.1.4'

loop_
_geom_angle_atom_site_label_1
_geom_angle_atom_site_label_2
_geom_angle_atom_site_label_3
_geom_angle
_geom_angle_site_symmetry_1
_geom_angle_site_symmetry_3
_geom_angle_publ_flag
P1 Te1 Li1 101.91(17) . . ?
P2 Te2 Li1 100.2(2) . . ?
N1 P1 C20 105.9(2) . . ?
N1 P1 C10 108.4(2) . . ?
C20 P1 C10 105.1(3) . . ?
N1 P1 Te1 120.82(16) . . ?
C20 P1 Te1 106.70(16) . . ?
C10 P1 Te1 108.78(18) . . ?
N1 P2 C30 108.8(2) . . ?
N1 P2 C40 104.7(2) . . ?
C30 P2 C40 105.4(3) . . ?
N1 P2 Te2 121.48(16) . . ?
C30 P2 Te2 108.41(19) . . ?
C40 P2 Te2 106.9(2) . . ?
P1 N1 P2 143.5(3) . . ?
C11 C10 C12 111.2(5) . . ?
C11 C10 P1 111.6(4) . . ?
C12 C10 P1 113.9(4) . . ?
C21 C20 C22 110.0(5) . . ?
C21 C20 P1 111.7(4) . . ?
C22 C20 P1 111.3(4) . . ?
C32 C30 C31 111.0(5) . . ?
C32 C30 P2 111.8(4) . . ?
C31 C30 P2 110.4(4) . . ?
C41 C40 C42 111.7(5) . . ?
C41 C40 P2 111.0(4) . . ?
C42 C40 P2 112.4(4) . . ?
N3 Li1 N2 90.3(5) . . ?
N3 Li1 N3A 7.2(5) . . ?
N2 Li1 N3A 89.7(5) . . ?
N3 Li1 N2A 85.5(5) . . ?
N2 Li1 N2A 6.9(5) . . ?
N3A Li1 N2A 85.6(5) . . ?
N3 Li1 Te2 116.7(5) . . ?
N2 Li1 Te2 109.2(5) . . ?
N3A Li1 Te2 110.2(4) . . ?
N2A Li1 Te2 115.9(5) . . ?
N3 Li1 Te1 113.4(5) . . ?
N2 Li1 Te1 113.5(5) . . ?
N3A Li1 Te1 120.0(5) . . ?
N2A Li1 Te1 110.9(5) . . ?
Te2 Li1 Te1 111.9(3) . . ?
C54 N2 C51 110.2(10) . . ?
C54 N2 C53 111.7(11) . . ?
C51 N2 C53 105.2(10) . . ?
C54 N2 Li1 116.9(9) . . ?
C51 N2 Li1 101.2(8) . . ?
C53 N2 Li1 110.5(9) . . ?
C56 N3 C52 110.0(10) . . ?
C56 N3 C55 111.0(11) . . ?
C52 N3 C55 109.8(10) . . ?
C56 N3 Li1 113.3(10) . . ?
C52 N3 Li1 100.5(8) . . ?
C55 N3 Li1 111.8(9) . . ?
N2 C51 C52 111.3(10) . . ?
N3 C52 C51 111.2(9) . . ?
C54A N2A C51A 114.0(11) . . ?
C54A N2A C53A 108.6(10) . . ?
C51A N2A C53A 112.0(10) . . ?
C54A N2A Li1 110.5(9) . . ?
C51A N2A Li1 100.0(9) . . ?
C53A N2A Li1 111.7(9) . . ?
C52A N3A C56A 110.4(11) . . ?
C52A N3A C55A 109.2(10) . . ?
C56A N3A C55A 105.6(10) . . ?
C52A N3A Li1 104.8(9) . . ?
C56A N3A Li1 108.2(10) . . ?
C55A N3A Li1 118.6(9) . . ?
C52A C51A N2A 112.6(10) . . ?
C51A C52A N3A 110.7(11) . . ?

loop_
_geom_bond_atom_site_label_1
_geom_bond_atom_site_label_2
_geom_bond_distance
_geom_bond_site_symmetry_2
_geom_bond_publ_flag
Te1 P1 2.4118(13) . ?
Te1 Li1 2.775(9) . ?
Te2 P2 2.3992(16) . ?
Te2 Li1 2.727(8) . ?
P1 N1 1.587(4) . ?
P1 C20 1.836(6) . ?
P1 C10 1.836(5) . ?
P2 N1 1.598(4) . ?
P2 C30 1.834(5) . ?
P2 C40 1.848(5) . ?
C10 C11 1.510(9) . ?
C10 C12 1.533(7) . ?
C20 C21 1.531(8) . ?
C20 C22 1.545(7) . ?
C30 C32 1.523(8) . ?
C30 C31 1.533(7) . ?
C40 C41 1.519(8) . ?
C40 C42 1.540(8) . ?
Li1 N3 2.072(16) . ?
Li1 N2 2.113(17) . ?
Li1 N3A 2.130(16) . ?
Li1 N2A 2.142(17) . ?
N2 C54 1.466(13) . ?
N2 C51 1.493(9) . ?
N2 C53 1.505(13) . ?
N3 C56 1.482(13) . ?
N3 C52 1.484(9) . ?
N3 C55 1.486(13) . ?
C51 C52 1.549(12) . ?
N2A C54A 1.478(14) . ?
N2A C51A 1.481(9) . ?
N2A C53A 1.485(13) . ?
N3A C52A 1.476(9) . ?
N3A C56A 1.481(13) . ?
N3A C55A 1.496(13) . ?
C51A C52A 1.469(13) . ?

loop_
_geom_torsion_atom_site_label_1
_geom_torsion_atom_site_label_2
_geom_torsion_atom_site_label_3
_geom_torsion_atom_site_label_4
_geom_torsion
_geom_torsion_site_symmetry_1
_geom_torsion_site_symmetry_2
_geom_torsion_site_symmetry_3
_geom_torsion_site_symmetry_4
_geom_torsion_publ_flag
Li1 Te1 P1 N1 33.7(3) . . . . ?
Li1 Te1 P1 C20 154.5(3) . . . . ?
Li1 Te1 P1 C10 -92.6(3) . . . . ?
Li1 Te2 P2 N1 42.6(2) . . . . ?
Li1 Te2 P2 C30 -84.4(3) . . . . ?
Li1 Te2 P2 C40 162.4(3) . . . . ?
C20 P1 N1 P2 -151.1(4) . . . . ?
C10 P1 N1 P2 96.5(5) . . . . ?
Te1 P1 N1 P2 -29.9(5) . . . . ?
C30 P2 N1 P1 107.4(5) . . . . ?
C40 P2 N1 P1 -140.4(5) . . . . ?
Te2 P2 N1 P1 -19.5(5) . . . . ?
N1 P1 C10 C11 -71.5(4) . . . . ?
C20 P1 C10 C11 175.6(4) . . . . ?
Te1 P1 C10 C11 61.6(4) . . . . ?
N1 P1 C10 C12 161.6(4) . . . . ?
C20 P1 C10 C12 48.6(5) . . . . ?
Te1 P1 C10 C12 -65.3(5) . . . . ?
N1 P1 C20 C21 67.9(4) . . . . ?
C10 P1 C20 C21 -177.5(4) . . . . ?
Te1 P1 C20 C21 -62.1(4) . . . . ?
N1 P1 C20 C22 -55.5(4) . . . . ?
C10 P1 C20 C22 59.2(4) . . . . ?
Te1 P1 C20 C22 174.5(3) . . . . ?
N1 P2 C30 C32 59.3(4) . . . . ?
C40 P2 C30 C32 -52.6(4) . . . . ?
Te2 P2 C30 C32 -166.7(3) . . . . ?
N1 P2 C30 C31 -64.8(5) . . . . ?
C40 P2 C30 C31 -176.7(4) . . . . ?
Te2 P2 C30 C31 69.2(4) . . . . ?
N1 P2 C40 C41 62.4(5) . . . . ?
C30 P2 C40 C41 177.1(4) . . . . ?
Te2 P2 C40 C41 -67.7(4) . . . . ?
N1 P2 C40 C42 -171.8(5) . . . . ?
C30 P2 C40 C42 -57.0(5) . . . . ?
Te2 P2 C40 C42 58.2(5) . . . . ?
P2 Te2 Li1 N3 108.8(5) . . . . ?
P2 Te2 Li1 N2 -150.7(4) . . . . ?
P2 Te2 Li1 N3A 112.2(5) . . . . ?
P2 Te2 Li1 N2A -152.7(4) . . . . ?
P2 Te2 Li1 Te1 -24.1(3) . . . . ?
P1 Te1 Li1 N3 -138.4(4) . . . . ?
P1 Te1 Li1 N2 120.5(4) . . . . ?
P1 Te1 Li1 N3A -135.4(5) . . . . ?
P1 Te1 Li1 N2A 127.4(4) . . . . ?
P1 Te1 Li1 Te2 -3.8(3) . . . . ?
N3 Li1 N2 C54 128.7(9) . . . . ?
N3A Li1 N2 C54 121.6(9) . . . . ?
N2A Li1 N2 C54 175(5) . . . . ?
Te2 Li1 N2 C54 10.2(10) . . . . ?
Te1 Li1 N2 C54 -115.5(9) . . . . ?
N3 Li1 N2 C51 9.0(8) . . . . ?
N3A Li1 N2 C51 1.9(8) . . . . ?
N2A Li1 N2 C51 55(4) . . . . ?
Te2 Li1 N2 C51 -109.5(7) . . . . ?
Te1 Li1 N2 C51 124.8(7) . . . . ?
N3 Li1 N2 C53 -102.0(9) . . . . ?
N3A Li1 N2 C53 -109.2(9) . . . . ?
N2A Li1 N2 C53 -56(4) . . . . ?
Te2 Li1 N2 C53 139.4(8) . . . . ?
Te1 Li1 N2 C53 13.7(9) . . . . ?
N2 Li1 N3 C56 136.6(9) . . . . ?
N3A Li1 N3 C56 -138(4) . . . . ?
N2A Li1 N3 C56 131.6(9) . . . . ?
Te2 Li1 N3 C56 -111.6(9) . . . . ?
Te1 Li1 N3 C56 20.7(10) . . . . ?
N2 Li1 N3 C52 19.3(8) . . . . ?
N3A Li1 N3 C52 105(4) . . . . ?
N2A Li1 N3 C52 14.3(8) . . . . ?
Te2 Li1 N3 C52 131.1(7) . . . . ?
Te1 Li1 N3 C52 -96.6(8) . . . . ?
N2 Li1 N3 C55 -97.1(9) . . . . ?
N3A Li1 N3 C55 -12(4) . . . . ?
N2A Li1 N3 C55 -102.1(9) . . . . ?
Te2 Li1 N3 C55 14.7(10) . . . . ?
Te1 Li1 N3 C55 147.0(8) . . . . ?
C54 N2 C51 C52 -160.3(10) . . . . ?
C53 N2 C51 C52 79.2(13) . . . . ?
Li1 N2 C51 C52 -35.9(11) . . . . ?
C56 N3 C52 C51 -164.4(11) . . . . ?
C55 N3 C52 C51 73.3(13) . . . . ?
Li1 N3 C52 C51 -44.6(11) . . . . ?
N2 C51 C52 N3 59.3(14) . . . . ?
N3 Li1 N2A C54A 106.1(9) . . . . ?
N2 Li1 N2A C54A -27(4) . . . . ?
N3A Li1 N2A C54A 98.9(9) . . . . ?
Te2 Li1 N2A C54A -11.5(9) . . . . ?
Te1 Li1 N2A C54A -140.6(8) . . . . ?
N3 Li1 N2A C51A -14.3(8) . . . . ?
N2 Li1 N2A C51A -148(5) . . . . ?
N3A Li1 N2A C51A -21.5(8) . . . . ?
Te2 Li1 N2A C51A -131.9(7) . . . . ?
Te1 Li1 N2A C51A 99.0(8) . . . . ?
N3 Li1 N2A C53A -132.9(8) . . . . ?
N2 Li1 N2A C53A 93(4) . . . . ?
N3A Li1 N2A C53A -140.2(8) . . . . ?
Te2 Li1 N2A C53A 109.4(8) . . . . ?
Te1 Li1 N2A C53A -19.6(9) . . . . ?
N3 Li1 N3A C52A -95(4) . . . . ?
N2 Li1 N3A C52A -0.3(9) . . . . ?
N2A Li1 N3A C52A -5.9(9) . . . . ?
Te2 Li1 N3A C52A 110.1(8) . . . . ?
Te1 Li1 N3A C52A -117.6(8) . . . . ?
N3 Li1 N3A C56A 23(4) . . . . ?
N2 Li1 N3A C56A 117.4(8) . . . . ?
N2A Li1 N3A C56A 111.9(8) . . . . ?
Te2 Li1 N3A C56A -132.1(8) . . . . ?
Te1 Li1 N3A C56A 0.2(10) . . . . ?
N3 Li1 N3A C55A 143(4) . . . . ?
N2 Li1 N3A C55A -122.4(9) . . . . ?
N2A Li1 N3A C55A -128.0(9) . . . . ?
Te2 Li1 N3A C55A -12.0(10) . . . . ?
Te1 Li1 N3A C55A 120.3(9) . . . . ?
C54A N2A C51A C52A -69.5(16) . . . . ?
C53A N2A C51A C52A 166.7(12) . . . . ?
Li1 N2A C51A C52A 48.4(13) . . . . ?
N2A C51A C52A N3A -59.8(16) . . . . ?
C56A N3A C52A C51A -82.4(15) . . . . ?
C55A N3A C52A C51A 162.0(11) . . . . ?
Li1 N3A C52A C51A 33.9(13) . . . . ?
